data_7153897
loop_
_publ_author_name
'Lee, Ji Eun'
'Kwon, Tae Hui'
'Gu, Su Jin'
'Lee, Duck-Hyung'
'Kim, B. Moon'
'Lee, Jae Yeol'
'Lee, Jae Kyun'
'Seo, Seon Hee'
'Pae, Ae Nim'
'Keum, Gyochang'
'Cho, Yong Seo'
'Min, Sun-Joon'

_publ_section_title
;
 Efficient synthesis of mibefradil analogues: an insight into in vitro
 stability.
;
_journal_issue 30
_journal_name_full 'Organic &amp; biomolecular chemistry'
_journal_page_first 5669
_journal_page_last 5681
_journal_paper_doi 10.1039/c4ob00504j
_journal_volume 12
_journal_year 2014
_chemical_formula_moiety 'C14 H17 F O4'
_chemical_formula_sum 'C14 H17 F O4'
_chemical_formula_weight 268.28
_space_group_IT_number 2
_symmetry_cell_setting triclinic
_symmetry_Int_Tables_number 2
_symmetry_space_group_name_Hall '-P 1'
_symmetry_space_group_name_H-M 'P -1'
_atom_sites_solution_hydrogens geom
_atom_sites_solution_primary direct
_atom_sites_solution_secondary difmap
_cell_angle_alpha 89.359(4)
_cell_angle_beta 77.992(4)
_cell_angle_gamma 74.584(4)
_cell_formula_units_Z 2
_cell_length_a 7.0995(8)
_cell_length_b 8.0775(9)
_cell_length_c 11.9904(15)
_cell_measurement_reflns_used 5348
_cell_measurement_temperature 296
_cell_measurement_theta_max 27.51
_cell_measurement_theta_min 3.08
_cell_volume 647.65(13)
_computing_cell_refinement 'RAPID AUTO'
_computing_data_collection 'RAPID AUTO (Rigaku, ????)'
_computing_data_reduction 'RAPID AUTO'
_computing_molecular_graphics 'CrystalStructure 4.0'
_computing_publication_material 'CrystalStructure 4.0 (Rigaku, 2010)'
_computing_structure_refinement 'SHELXL97 (Sheldrick, 2008)'
_computing_structure_solution 'Il Milione (Burla, et al., 2007)'
_diffrn_ambient_temperature 296
_diffrn_detector_area_resol_mean 10.000
_diffrn_measured_fraction_theta_full 0.988
_diffrn_measured_fraction_theta_max 0.988
_diffrn_measurement_device_type 'Rigaku R-AXIS RAPID'
_diffrn_measurement_method \w
_diffrn_radiation_type 'Mo K\a'
_diffrn_radiation_wavelength 0.71075
_diffrn_reflns_av_R_equivalents 0.0168
_diffrn_reflns_limit_h_max 9
_diffrn_reflns_limit_h_min -8
_diffrn_reflns_limit_k_max 10
_diffrn_reflns_limit_k_min -10
_diffrn_reflns_limit_l_max 15
_diffrn_reflns_limit_l_min -15
_diffrn_reflns_number 6366
_diffrn_reflns_theta_full 27.46
_diffrn_reflns_theta_max 27.47
_diffrn_standards_number 0
_exptl_absorpt_coefficient_mu 0.109
_exptl_absorpt_correction_T_max 0.995
_exptl_absorpt_correction_T_min 0.661
_exptl_absorpt_correction_type multi-scan
_exptl_absorpt_process_details 'ABSCOR (Rigaku, 1995)'
_exptl_crystal_colour colorless
_exptl_crystal_density_diffrn 1.376
_exptl_crystal_density_method 'not measured'
_exptl_crystal_description platelet
_exptl_crystal_F_000 284.00
_exptl_crystal_size_max 0.400
_exptl_crystal_size_mid 0.300
_exptl_crystal_size_min 0.050
_refine_diff_density_max 0.250
_refine_diff_density_min -0.220
_refine_ls_extinction_method none
_refine_ls_goodness_of_fit_ref 1.105
_refine_ls_hydrogen_treatment mixed
_refine_ls_number_parameters 182
_refine_ls_number_reflns 2933
_refine_ls_number_restraints 0
_refine_ls_R_factor_gt 0.0397
_refine_ls_shift/su_max 0.000
_refine_ls_structure_factor_coef Fsqd
_refine_ls_weighting_details 'w = 1/[\s^2^(Fo^2^)+(0.0607P)^2^+0.1190P] where P=(Fo^2^+2Fc^2^)/3'
_refine_ls_weighting_scheme calc
_refine_ls_wR_factor_ref 0.1215
_reflns_number_gt 2421
_reflns_number_total 2933
_reflns_threshold_expression F^2^>2.0\s(F^2^)
_cod_data_source_file c4ob00504j2.cif
_cod_data_source_block 0524
_cod_depositor_comments 'Adding full bibliography for 7153897.cif.'
_cod_database_code 7153897

loop_
_symmetry_equiv_pos_site_id
_symmetry_equiv_pos_as_xyz
1 +X,+Y,+Z
2 -X,-Y,-Z

loop_
_atom_site_label
_atom_site_type_symbol
_atom_site_fract_x
_atom_site_fract_y
_atom_site_fract_z
_atom_site_U_iso_or_equiv
_atom_site_adp_type
_atom_site_occupancy
_atom_site_symmetry_multiplicity
_atom_site_calc_flag
_atom_site_refinement_flags
F1 F 0.47044(15) -0.02346(11) 0.76654(9) 0.0610(3) Uani 1.0 2 d .
O1 O 0.28357(14) 0.97809(12) 0.48309(8) 0.0413(3) Uani 1.0 2 d .
O2 O 0.51799(15) 0.77440(14) 0.54091(9) 0.0455(3) Uani 1.0 2 d .
O3 O -0.03550(14) 0.91974(12) 0.67674(9) 0.0403(3) Uani 1.0 2 d .
O4 O 0.00203(17) 0.45495(13) 0.67291(11) 0.0528(3) Uani 1.0 2 d .
C1 C 0.07225(18) 0.74321(15) 0.65922(10) 0.0316(3) Uani 1.0 2 d .
C2 C 0.19261(18) 0.69728(15) 0.75385(10) 0.0312(3) Uani 1.0 2 d .
C3 C 0.27062(18) 0.50380(15) 0.75316(10) 0.0310(3) Uani 1.0 2 d .
C4 C 0.4517(2) 0.42514(17) 0.78412(12) 0.0403(3) Uani 1.0 2 d .
C5 C 0.5224(3) 0.24838(18) 0.78871(13) 0.0451(4) Uani 1.0 2 d .
C6 C 0.4057(3) 0.15053(17) 0.76130(12) 0.0404(3) Uani 1.0 2 d .
C7 C 0.2304(2) 0.21805(17) 0.72618(11) 0.0392(3) Uani 1.0 2 d .
C8 C 0.16698(19) 0.39620(16) 0.71959(10) 0.0340(3) Uani 1.0 2 d .
C9 C -0.0777(2) 0.63516(18) 0.66512(13) 0.0422(4) Uani 1.0 2 d .
C10 C 0.0805(3) 0.78190(19) 0.87425(12) 0.0478(4) Uani 1.0 2 d .
C11 C 0.2214(3) 0.7520(3) 0.95717(13) 0.0632(5) Uani 1.0 2 d .
C12 C -0.1076(3) 0.7300(4) 0.92812(15) 0.0771(6) Uani 1.0 2 d .
C13 C 0.2120(2) 0.71140(16) 0.53823(10) 0.0349(3) Uani 1.0 2 d .
C14 C 0.34011(19) 0.83355(16) 0.51739(10) 0.0336(3) Uani 1.0 2 d .
H2 H 0.3100 0.7418 0.7314 0.0375 Uiso 1.0 2 calc R
H4 H 0.5279 0.4942 0.8024 0.0483 Uiso 1.0 2 calc R
H5 H 0.6434 0.1983 0.8094 0.0542 Uiso 1.0 2 calc R
H7 H 0.1561 0.1476 0.7074 0.0470 Uiso 1.0 2 calc R
H9A H -0.1860 0.6767 0.7308 0.0506 Uiso 1.0 2 calc R
H9B H -0.1345 0.6540 0.5976 0.0506 Uiso 1.0 2 calc R
H10 H 0.0395 0.9062 0.8651 0.0574 Uiso 1.0 2 calc R
H11A H 0.2536 0.6331 0.9753 0.0758 Uiso 1.0 2 calc R
H11B H 0.1575 0.8221 1.0258 0.0758 Uiso 1.0 2 calc R
H11C H 0.3418 0.7820 0.9226 0.0758 Uiso 1.0 2 calc R
H12A H -0.0811 0.6072 0.9218 0.0925 Uiso 1.0 2 calc R
H12B H -0.2126 0.7822 0.8894 0.0925 Uiso 1.0 2 calc R
H12C H -0.1479 0.7678 1.0072 0.0925 Uiso 1.0 2 calc R
H13A H 0.2969 0.5944 0.5306 0.0419 Uiso 1.0 2 calc R
H13B H 0.1312 0.7245 0.4810 0.0419 Uiso 1.0 2 calc R
H2A H 0.576(4) 0.859(3) 0.5305(18) 0.071(6) Uiso 1.0 2 d .
H3 H -0.107(3) 0.952(3) 0.6250(17) 0.064(6) Uiso 1.0 2 d .

loop_
_atom_site_aniso_label
_atom_site_aniso_U_11
_atom_site_aniso_U_22
_atom_site_aniso_U_33
_atom_site_aniso_U_12
_atom_site_aniso_U_13
_atom_site_aniso_U_23
F1 0.0691(7) 0.0284(5) 0.0811(7) -0.0052(4) -0.0163(5) 0.0048(5)
O1 0.0407(6) 0.0389(6) 0.0472(6) -0.0115(4) -0.0151(4) 0.0124(4)
O2 0.0362(6) 0.0474(6) 0.0556(6) -0.0124(5) -0.0149(5) 0.0179(5)
O3 0.0376(6) 0.0313(5) 0.0488(6) -0.0014(4) -0.0123(5) 0.0022(4)
O4 0.0524(7) 0.0395(6) 0.0824(8) -0.0212(5) -0.0389(6) 0.0120(6)
C1 0.0312(6) 0.0277(6) 0.0367(6) -0.0076(5) -0.0094(5) 0.0026(5)
C2 0.0348(7) 0.0290(6) 0.0311(6) -0.0099(5) -0.0079(5) 0.0006(5)
C3 0.0347(7) 0.0288(6) 0.0297(6) -0.0090(5) -0.0070(5) 0.0008(5)
C4 0.0391(7) 0.0377(7) 0.0474(8) -0.0105(6) -0.0163(6) -0.0002(6)
C5 0.0419(8) 0.0390(8) 0.0527(8) -0.0035(6) -0.0157(7) 0.0022(6)
C6 0.0476(8) 0.0275(7) 0.0406(7) -0.0053(6) -0.0037(6) 0.0011(5)
C7 0.0469(8) 0.0324(7) 0.0403(7) -0.0157(6) -0.0074(6) -0.0001(6)
C8 0.0356(7) 0.0337(7) 0.0350(6) -0.0124(5) -0.0085(5) 0.0021(5)
C9 0.0340(7) 0.0387(7) 0.0580(9) -0.0126(6) -0.0159(6) 0.0073(6)
C10 0.0662(10) 0.0358(7) 0.0339(7) -0.0047(7) -0.0055(7) -0.0020(6)
C11 0.0922(14) 0.0634(11) 0.0357(8) -0.0212(10) -0.0169(8) -0.0062(8)
C12 0.0649(12) 0.1054(17) 0.0442(9) -0.0120(11) 0.0112(8) 0.0016(10)
C13 0.0386(7) 0.0352(7) 0.0331(6) -0.0103(5) -0.0118(5) 0.0017(5)
C14 0.0343(7) 0.0382(7) 0.0270(6) -0.0075(5) -0.0069(5) 0.0029(5)

loop_
_atom_type_symbol
_atom_type_description
_atom_type_scat_dispersion_real
_atom_type_scat_dispersion_imag
_atom_type_scat_source
C C 0.0033 0.0016
;
International Tables for Crystallography
(1992, Vol. C, Tables 4.2.6.8 and 6.1.1.4)
;
H H 0.0000 0.0000
;
International Tables for Crystallography
(1992, Vol. C, Table 6.1.1.4)
;
F F 0.0171 0.0103
;
International Tables for Crystallography
(1992, Vol. C, Tables 4.2.6.8 and 6.1.1.4)
;
O O 0.0106 0.0060
;
International Tables for Crystallography
(1992, Vol. C, Tables 4.2.6.8 and 6.1.1.4)
;

loop_
_geom_angle_atom_site_label_1
_geom_angle_atom_site_label_2
_geom_angle_atom_site_label_3
_geom_angle
_geom_angle_publ_flag
C8 O4 C9 119.46(13) yes
O3 C1 C2 107.81(11) yes
O3 C1 C9 108.68(10) yes
O3 C1 C13 109.81(10) yes
C2 C1 C9 110.99(11) yes
C2 C1 C13 111.48(10) yes
C9 C1 C13 108.05(11) yes
C1 C2 C3 108.58(11) yes
C1 C2 C10 114.76(10) yes
C3 C2 C10 113.64(11) yes
C2 C3 C4 121.63(13) yes
C2 C3 C8 121.37(12) yes
C4 C3 C8 116.98(12) yes
C3 C4 C5 122.73(15) yes
C4 C5 C6 116.99(14) yes
F1 C6 C5 118.21(14) yes
F1 C6 C7 118.23(15) yes
C5 C6 C7 123.54(13) yes
C6 C7 C8 117.73(15) yes
O4 C8 C3 123.06(12) yes
O4 C8 C7 115.08(14) yes
C3 C8 C7 121.79(13) yes
O4 C9 C1 115.43(12) yes
C2 C10 C11 110.80(12) yes
C2 C10 C12 116.12(15) yes
C11 C10 C12 109.31(14) yes
C1 C13 C14 111.84(11) yes
O1 C14 O2 122.42(14) yes
O1 C14 C13 123.10(13) yes
O2 C14 C13 114.47(11) yes
C14 O2 H2A 106.5(14) no
C1 O3 H3 111.3(13) no
C1 C2 H2 106.416 no
C3 C2 H2 106.417 no
C10 C2 H2 106.422 no
C3 C4 H4 118.636 no
C5 C4 H4 118.631 no
C4 C5 H5 121.509 no
C6 C5 H5 121.498 no
C6 C7 H7 121.132 no
C8 C7 H7 121.142 no
O4 C9 H9A 108.421 no
O4 C9 H9B 108.414 no
C1 C9 H9A 108.422 no
C1 C9 H9B 108.417 no
H9A C9 H9B 107.463 no
C2 C10 H10 106.698 no
C11 C10 H10 106.695 no
C12 C10 H10 106.699 no
C10 C11 H11A 109.471 no
C10 C11 H11B 109.470 no
C10 C11 H11C 109.475 no
H11A C11 H11B 109.469 no
H11A C11 H11C 109.474 no
H11B C11 H11C 109.469 no
C10 C12 H12A 109.475 no
C10 C12 H12B 109.470 no
C10 C12 H12C 109.469 no
H12A C12 H12B 109.474 no
H12A C12 H12C 109.471 no
H12B C12 H12C 109.468 no
C1 C13 H13A 109.247 no
C1 C13 H13B 109.248 no
C14 C13 H13A 109.249 no
C14 C13 H13B 109.248 no
H13A C13 H13B 107.924 no

loop_
_geom_bond_atom_site_label_1
_geom_bond_atom_site_label_2
_geom_bond_distance
_geom_bond_publ_flag
F1 C6 1.3627(16) yes
O1 C14 1.2256(16) yes
O2 C14 1.3142(18) yes
O3 C1 1.4221(14) yes
O4 C8 1.3716(19) yes
O4 C9 1.4244(17) yes
C1 C2 1.5430(19) yes
C1 C9 1.537(3) yes
C1 C13 1.5584(16) yes
C2 C3 1.5124(17) yes
C2 C10 1.5619(18) yes
C3 C4 1.397(2) yes
C3 C8 1.389(2) yes
C4 C5 1.3865(19) yes
C5 C6 1.373(3) yes
C6 C7 1.370(3) yes
C7 C8 1.3955(18) yes
C10 C11 1.526(3) yes
C10 C12 1.520(3) yes
C13 C14 1.497(2) yes
O2 H2A 0.88(3) no
O3 H3 0.88(3) no
C2 H2 0.980 no
C4 H4 0.930 no
C5 H5 0.930 no
C7 H7 0.930 no
C9 H9A 0.970 no
C9 H9B 0.970 no
C10 H10 0.980 no
C11 H11A 0.960 no
C11 H11B 0.960 no
C11 H11C 0.960 no
C12 H12A 0.960 no
C12 H12B 0.960 no
C12 H12C 0.960 no
C13 H13A 0.970 no
C13 H13B 0.970 no

loop_
_geom_contact_atom_site_label_1
_geom_contact_atom_site_label_2
_geom_contact_distance
_geom_contact_publ_flag
_geom_contact_site_symmetry_2
F1 C4 3.5973(18) no .
O1 O3 3.0165(14) no .
O1 C1 3.2273(16) no .
O2 C1 3.2616(17) no .
O2 C2 3.2432(16) no .
O3 C10 2.7913(19) no .
O3 C12 3.372(3) no .
O3 C14 2.8581(15) no .
O4 C2 2.933(2) no .
O4 C6 3.5835(19) no .
O4 C13 3.1121(19) no .
C1 C8 2.8263(18) no .
C1 C12 3.223(2) no .
C2 C14 3.1072(17) no .
C3 C6 2.7658(18) no .
C3 C9 2.832(2) no .
C3 C11 3.083(3) no .
C3 C12 3.175(2) no .
C3 C13 3.0993(18) no .
C4 C7 2.762(3) no .
C4 C10 3.3561(19) no .
C4 C11 3.219(2) no .
C5 C8 2.779(2) no .
C8 C10 3.487(2) no .
C8 C12 3.557(3) no .
C8 C13 3.3664(19) no .
C9 C10 3.302(3) no .
C9 C12 3.204(3) no .
F1 O1 3.2069(14) no 2_666
F1 O2 3.0863(16) no 1_545
F1 O3 3.3551(15) no 1_645
F1 C2 3.3912(19) no 1_545
F1 C10 3.548(2) no 1_545
F1 C11 3.401(3) no 1_545
F1 C14 3.5931(19) no 1_545
O1 F1 3.2069(14) no 2_666
O1 O1 3.2914(16) no 2_676
O1 O2 2.7167(17) no 2_676
O1 O3 2.8376(16) no 2_576
O1 C5 3.5764(18) no 2_666
O1 C6 3.2700(16) no 2_666
O1 C7 3.4168(18) no 1_565
O1 C14 3.4069(19) no 2_676
O2 F1 3.0863(16) no 1_565
O2 O1 2.7167(17) no 2_676
O2 C7 3.3354(17) no 2_666
O2 C8 3.4940(15) no 2_666
O2 C9 3.427(2) no 1_655
O2 C14 3.5896(19) no 2_676
O3 F1 3.3551(15) no 1_465
O3 O1 2.8376(16) no 2_576
O3 C5 3.5494(16) no 1_465
O3 C7 3.555(2) no 1_565
C2 F1 3.3912(19) no 1_565
C5 O1 3.5764(18) no 2_666
C5 O3 3.5494(16) no 1_645
C6 O1 3.2700(16) no 2_666
C6 C14 3.4705(18) no 2_666
C7 O1 3.4168(18) no 1_545
C7 O2 3.3354(17) no 2_666
C7 O3 3.555(2) no 1_545
C8 O2 3.4940(15) no 2_666
C9 O2 3.427(2) no 1_455
C10 F1 3.548(2) no 1_565
C11 F1 3.401(3) no 1_565
C14 F1 3.5931(19) no 1_565
C14 O1 3.4069(19) no 2_676
C14 O2 3.5896(19) no 2_676
C14 C6 3.4705(18) no 2_666
F1 H5 2.5365 no .
F1 H7 2.5279 no .
O1 H2 3.5295 no .
O1 H13A 3.1250 no .
O1 H13B 2.5608 no .
O1 H2A 2.23(3) no .
O1 H3 2.99(2) no .
O2 H2 2.5011 no .
O2 H13A 2.4274 no .
O2 H13B 3.1041 no .
O3 H2 2.6994 no .
O3 H9A 2.4928 no .
O3 H9B 2.6696 no .
O3 H10 2.4202 no .
O3 H12B 2.9433 no .
O3 H13A 3.2605 no .
O3 H13B 2.7076 no .
O4 H7 2.5006 no .
O4 H12A 3.1188 no .
O4 H12B 3.5236 no .
O4 H13A 2.8787 no .
O4 H13B 3.3087 no .
C1 H10 2.7476 no .
C1 H12A 3.3815 no .
C1 H12B 3.0276 no .
C2 H4 2.6785 no .
C2 H9A 2.8061 no .
C2 H9B 3.3588 no .
C2 H11A 2.7994 no .
C2 H11B 3.3632 no .
C2 H11C 2.6444 no .
C2 H12A 2.7296 no .
C2 H12B 2.9017 no .
C2 H12C 3.4131 no .
C2 H13A 2.7026 no .
C2 H13B 3.3865 no .
C2 H3 3.18(2) no .
C3 H5 3.2835 no .
C3 H7 3.2722 no .
C3 H9A 3.2365 no .
C3 H10 3.3769 no .
C3 H11A 2.8393 no .
C3 H11C 3.2507 no .
C3 H12A 2.8015 no .
C3 H13A 2.7414 no .
C4 H2 2.6102 no .
C4 H11A 2.7463 no .
C4 H11C 3.1699 no .
C4 H13A 3.5802 no .
C5 H7 3.2520 no .
C6 H4 3.1924 no .
C7 H5 3.2536 no .
C8 H2 3.2278 no .
C8 H4 3.2144 no .
C8 H9A 2.8771 no .
C8 H9B 3.1499 no .
C8 H12A 2.9331 no .
C8 H13A 2.8955 no .
C9 H2 3.3373 no .
C9 H12A 3.0786 no .
C9 H12B 2.8207 no .
C9 H13A 2.7468 no .
C9 H13B 2.6010 no .
C9 H3 2.56(2) no .
C10 H4 3.3485 no .
C10 H9A 3.0819 no .
C11 H2 2.6459 no .
C11 H4 2.9172 no .
C11 H12A 2.8086 no .
C11 H12B 3.2944 no .
C11 H12C 2.5342 no .
C12 H2 3.4059 no .
C12 H9A 2.6053 no .
C12 H11A 2.6528 no .
C12 H11B 2.6737 no .
C12 H11C 3.3145 no .
C13 H2 2.5852 no .
C13 H9A 3.3294 no .
C13 H9B 2.5774 no .
C13 H2A 3.11(3) no .
C13 H3 2.591(17) no .
C14 H2 2.6443 no .
C14 H3 3.059(19) no .
H2 H4 2.4457 no .
H2 H10 2.3309 no .
H2 H11A 3.0213 no .
H2 H11B 3.4844 no .
H2 H11C 2.3842 no .
H2 H13A 2.7277 no .
H2 H13B 3.5121 no .
H2 H2A 3.0443 no .
H2 H3 3.4818 no .
H4 H5 2.3183 no .
H4 H11A 2.5608 no .
H4 H11C 2.6223 no .
H9A H10 3.3620 no .
H9A H12A 2.5628 no .
H9A H12B 2.0442 no .
H9A H12C 3.4826 no .
H9A H13B 3.4384 no .
H9A H3 2.6797 no .
H9B H12B 3.5482 no .
H9B H13A 2.9083 no .
H9B H13B 2.3008 no .
H9B H3 2.4981 no .
H10 H11A 2.8133 no .
H10 H11B 2.2843 no .
H10 H11C 2.3549 no .
H10 H12A 2.8015 no .
H10 H12B 2.2405 no .
H10 H12C 2.3938 no .
H10 H3 3.2432 no .
H11A H12A 2.6470 no .
H11A H12B 3.5694 no .
H11A H12C 2.7137 no .
H11B H12A 3.1511 no .
H11B H12B 3.4543 no .
H11B H12C 2.3776 no .
H11C H12C 3.4458 no .
H12B H3 3.4584 no .
H13A H2A 3.2775 no .
H13A H3 3.4879 no .
H13B H3 2.5341 no .
F1 H2 2.5370 no 1_545
F1 H9A 2.9065 no 1_645
F1 H9B 3.5531 no 1_645
F1 H10 3.2382 no 1_545
F1 H11C 2.6058 no 1_545
F1 H12B 3.0245 no 1_645
F1 H12C 3.4488 no 2_567
F1 H2A 2.88(2) no 1_545
F1 H3 3.08(2) no 1_645
O1 H7 2.8872 no 1_565
O1 H9B 3.0948 no 2_576
O1 H13B 3.2189 no 2_576
O1 H2A 1.84(3) no 2_676
O1 H3 1.96(3) no 2_576
O2 H7 3.5328 no 2_666
O2 H9A 3.3610 no 1_655
O2 H9B 2.6271 no 1_655
O2 H13A 2.9738 no 2_666
O2 H2A 3.01(2) no 2_676
O3 H5 2.9386 no 1_465
O3 H7 2.6316 no 1_565
O3 H13B 3.4164 no 2_576
O4 H4 3.3335 no 1_455
O4 H9B 3.2460 no 2_566
O4 H13B 2.8135 no 2_566
C1 H7 3.5461 no 1_565
C4 H12C 3.5764 no 2_567
C5 H11B 3.4385 no 2_667
C5 H12C 3.2468 no 2_567
C5 H3 3.334(17) no 1_645
C6 H2 3.5793 no 1_545
C6 H12C 2.9620 no 2_567
C6 H2A 3.45(2) no 1_545
C6 H2A 3.48(2) no 2_666
C6 H3 3.460(18) no 1_645
C7 H10 3.4260 no 1_545
C7 H12C 3.1254 no 2_567
C7 H2A 3.09(2) no 2_666
C8 H12C 3.5094 no 2_567
C8 H2A 3.526(19) no 2_666
C9 H4 3.4030 no 1_455
C9 H13B 3.5539 no 2_566
C9 H2A 3.34(3) no 1_455
C10 H11B 3.3007 no 2_577
C11 H5 3.2035 no 2_667
C11 H10 3.3716 no 2_577
C11 H12A 3.5154 no 2_567
C12 H11A 3.4722 no 2_567
C12 H11B 3.5784 no 2_577
C12 H12A 3.3774 no 2_567
C13 H3 3.34(2) no 2_576
C14 H7 3.2340 no 1_565
C14 H2A 2.73(3) no 2_676
C14 H3 2.87(2) no 2_576
H2 F1 2.5370 no 1_565
H2 C6 3.5793 no 1_565
H2 H7 3.1980 no 1_565
H2 H9A 3.4742 no 1_655
H4 O4 3.3335 no 1_655
H4 C9 3.4030 no 1_655
H4 H9A 2.8062 no 1_655
H4 H9B 3.5446 no 1_655
H4 H11A 3.3731 no 2_667
H5 O3 2.9386 no 1_645
H5 C11 3.2035 no 2_667
H5 H7 3.5042 no 1_655
H5 H10 3.3374 no 1_645
H5 H11A 3.2319 no 2_667
H5 H11B 2.6384 no 2_667
H5 H11C 3.2437 no 2_667
H5 H12B 3.4309 no 1_645
H5 H3 2.9295 no 1_645
H7 O1 2.8872 no 1_545
H7 O2 3.5328 no 2_666
H7 O3 2.6316 no 1_545
H7 C1 3.5461 no 1_545
H7 C14 3.2340 no 1_545
H7 H2 3.1980 no 1_545
H7 H5 3.5042 no 1_455
H7 H10 2.8612 no 1_545
H7 H11B 3.4667 no 2_567
H7 H12C 3.4830 no 2_567
H7 H13B 3.3276 no 2_566
H7 H2A 3.5505 no 1_545
H7 H2A 3.0739 no 2_666
H7 H3 3.0532 no 1_545
H9A F1 2.9065 no 1_465
H9A O2 3.3610 no 1_455
H9A H2 3.4742 no 1_455
H9A H4 2.8062 no 1_455
H9A H11C 3.5454 no 1_455
H9A H2A 3.3287 no 1_455
H9B F1 3.5531 no 1_465
H9B O1 3.0948 no 2_576
H9B O2 2.6271 no 1_455
H9B O4 3.2460 no 2_566
H9B H4 3.5446 no 1_455
H9B H9B 3.3262 no 2_566
H9B H13A 3.1229 no 2_566
H9B H13B 3.2021 no 2_566
H9B H2A 2.5418 no 1_455
H10 F1 3.2382 no 1_565
H10 C7 3.4260 no 1_565
H10 C11 3.3716 no 2_577
H10 H5 3.3374 no 1_465
H10 H7 2.8612 no 1_565
H10 H10 3.4621 no 2_577
H10 H11B 2.4814 no 2_577
H10 H12C 3.3962 no 2_577
H11A C12 3.4722 no 2_567
H11A H4 3.3731 no 2_667
H11A H5 3.2319 no 2_667
H11A H12A 2.7149 no 2_567
H11A H12C 3.5073 no 2_567
H11B C5 3.4385 no 2_667
H11B C10 3.3007 no 2_577
H11B C12 3.5784 no 2_577
H11B H5 2.6384 no 2_667
H11B H7 3.4667 no 2_567
H11B H10 2.4814 no 2_577
H11B H11B 3.2810 no 2_577
H11B H12B 3.5081 no 2_577
H11B H12C 3.3167 no 2_577
H11C F1 2.6058 no 1_565
H11C H5 3.2437 no 2_667
H11C H9A 3.5454 no 1_655
H11C H12B 3.1054 no 1_655
H11C H12C 3.5712 no 2_577
H12A C11 3.5154 no 2_567
H12A C12 3.3774 no 2_567
H12A H11A 2.7149 no 2_567
H12A H12A 2.7590 no 2_567
H12A H12C 3.2314 no 2_567
H12B F1 3.0245 no 1_465
H12B H5 3.4309 no 1_465
H12B H11B 3.5081 no 2_577
H12B H11C 3.1054 no 1_455
H12C F1 3.4488 no 2_567
H12C C4 3.5764 no 2_567
H12C C5 3.2468 no 2_567
H12C C6 2.9620 no 2_567
H12C C7 3.1254 no 2_567
H12C C8 3.5094 no 2_567
H12C H7 3.4830 no 2_567
H12C H10 3.3962 no 2_577
H12C H11A 3.5073 no 2_567
H12C H11B 3.3167 no 2_577
H12C H11C 3.5712 no 2_577
H12C H12A 3.2314 no 2_567
H13A O2 2.9738 no 2_666
H13A H9B 3.1229 no 2_566
H13A H13A 2.8265 no 2_666
H13A H2A 3.5757 no 2_666
H13B O1 3.2189 no 2_576
H13B O3 3.4164 no 2_576
H13B O4 2.8135 no 2_566
H13B C9 3.5539 no 2_566
H13B H7 3.3276 no 2_566
H13B H9B 3.2021 no 2_566
H13B H3 2.8714 no 2_576
H2A F1 2.88(2) no 1_565
H2A O1 1.84(3) no 2_676
H2A O2 3.01(2) no 2_676
H2A C6 3.45(2) no 1_565
H2A C6 3.48(2) no 2_666
H2A C7 3.09(2) no 2_666
H2A C8 3.526(19) no 2_666
H2A C9 3.34(3) no 1_655
H2A C14 2.73(3) no 2_676
H2A H7 3.5505 no 1_565
H2A H7 3.0739 no 2_666
H2A H9A 3.3287 no 1_655
H2A H9B 2.5418 no 1_655
H2A H13A 3.5757 no 2_666
H2A H2A 2.42(3) no 2_676
H2A H3 2.98(4) no 1_655
H3 F1 3.08(2) no 1_465
H3 O1 1.96(3) no 2_576
H3 C5 3.334(17) no 1_465
H3 C6 3.460(18) no 1_465
H3 C13 3.34(2) no 2_576
H3 C14 2.87(2) no 2_576
H3 H5 2.9295 no 1_465
H3 H7 3.0532 no 1_565
H3 H13B 2.8714 no 2_576
H3 H2A 2.98(4) no 1_455
H3 H3 3.25(3) no 2_576

loop_
_geom_hbond_atom_site_label_D
_geom_hbond_atom_site_label_H
_geom_hbond_atom_site_label_A
_geom_hbond_site_symmetry_A
_geom_hbond_distance_DA
_geom_hbond_distance_DH
_geom_hbond_distance_HA
_geom_hbond_angle_DHA
_geom_hbond_publ_flag
O2 H2A O1 2_676 2.7167(17) 0.882 1.84(3) 174(2) no
O3 H3 O1 2_576 2.8376(16) 0.876 1.96(3) 175.8(19) no

loop_
_geom_torsion_atom_site_label_1
_geom_torsion_atom_site_label_2
_geom_torsion_atom_site_label_3
_geom_torsion_atom_site_label_4
_geom_torsion
_geom_torsion_publ_flag
C8 O4 C9 C1 26.11(17) no
C9 O4 C8 C3 -4.62(18) no
C9 O4 C8 C7 178.35(10) no
O3 C1 C2 C3 167.47(9) no
O3 C1 C2 C10 39.08(14) no
O3 C1 C9 O4 -167.50(10) no
O3 C1 C13 C14 51.83(14) no
C2 C1 C9 O4 -49.12(14) no
C9 C1 C2 C3 48.56(11) no
C9 C1 C2 C10 -79.83(12) no
C2 C1 C13 C14 -67.58(12) no
C13 C1 C2 C3 -71.94(12) no
C13 C1 C2 C10 159.67(10) no
C9 C1 C13 C14 170.21(9) no
C13 C1 C9 O4 73.39(14) no
C1 C2 C3 C4 148.50(10) no
C1 C2 C3 C8 -30.28(14) no
C1 C2 C10 C11 -171.17(11) no
C1 C2 C10 C12 63.36(15) no
C3 C2 C10 C11 63.03(16) no
C3 C2 C10 C12 -62.44(16) no
C10 C2 C3 C4 -82.48(15) no
C10 C2 C3 C8 98.74(14) no
C2 C3 C4 C5 177.27(10) no
C2 C3 C8 O4 7.70(17) no
C2 C3 C8 C7 -175.46(9) no
C4 C3 C8 O4 -171.13(10) no
C4 C3 C8 C7 5.70(16) no
C8 C3 C4 C5 -3.89(18) no
C3 C4 C5 C6 -0.1(2) no
C4 C5 C6 F1 -179.17(12) no
C4 C5 C6 C7 2.6(2) no
F1 C6 C7 C8 -179.11(10) no
C5 C6 C7 C8 -0.8(2) no
C6 C7 C8 O4 173.58(10) no
C6 C7 C8 C3 -3.48(17) no
C1 C13 C14 O1 -84.76(14) no
C1 C13 C14 O2 94.05(11) no
